data_4027499
loop_
_publ_author_name
'Emilien Demory'
'Daniel Farran'
'Benoit Baptiste'
'Pierre Y. Chavant'
'V\'eronique Blandin'

_publ_contact_author_name
;
;
_publ_section_title
;
 Fast Pd- and Pd/Cu-Catalyzed Direct C-H Arylation of Cyclic Nitrones.
 Application to the Synthesis of Enantiopure Quaternary \a-Amino Esters
;
_journal_name_full 'Journal of Organic Chemistry'
_journal_page_first 7901
_journal_page_last 7912
_journal_paper_doi 10.1021/jo301114k
_journal_volume 77
_journal_year 2012
_chemical_formula_moiety 'C18 H19 N O'
_chemical_formula_sum 'C18 H19 N O'
_chemical_formula_weight 265.34
_space_group_crystal_system monoclinic
_space_group_IT_number 14
_space_group_name_Hall '-P 2ybc'
_space_group_name_H-M_alt 'P 1 21/c 1'
_symmetry_space_group_name_Hall '-P 2ybc'
_symmetry_space_group_name_H-M 'P 1 21/c 1'
_atom_sites_solution_hydrogens geom
_atom_sites_solution_primary direct
_atom_sites_solution_secondary difmap
_audit_creation_date 2012-03-07
_audit_creation_method
;
  Olex2 1.1
  (compiled Sep 28 2011 20:36:17, GUI svn.r3906)
;
_cell_angle_alpha 90.00
_cell_angle_beta 101.07(3)
_cell_angle_gamma 90.00
_cell_formula_units_Z 4
_cell_length_a 9.988(2)
_cell_length_b 7.3613(15)
_cell_length_c 20.055(4)
_cell_measurement_reflns_used 25
_cell_measurement_temperature 296
_cell_measurement_theta_max 24.36
_cell_measurement_theta_min 17.85
_cell_volume 1447.1(5)
_computing_cell_refinement 'CAD4 Express (Enraf Nonius, 1994)'
_computing_data_collection 'CAD4 Express (Enraf Nonius, 1994)'
_computing_data_reduction 'XCAD4 (Harms & Wocadlo, 1995)'
_computing_molecular_graphics
;
O. V. Dolomanov, L. J. Bourhis, R. J. Gildea, J. A. K. Howard and H. Puschmann,
OLEX2: a complete structure solution, refinement and analysis program.
J. Appl. Cryst. (2009). 42, 339-341.
;
_computing_publication_material
;
O. V. Dolomanov, L. J. Bourhis, R. J. Gildea, J. A. K. Howard and H. Puschmann,
OLEX2: a complete structure solution, refinement and analysis program.
J. Appl. Cryst. (2009). 42, 339-341.
;
_computing_structure_refinement
;
SHELXL, G.M. Sheldrick, Acta Cryst.
(2008). A64, 112-122
;
_computing_structure_solution
;
SHELXS, G.M. Sheldrick, Acta Cryst.
(2008). A64, 112-122
;
_diffrn_ambient_temperature 296
_diffrn_detector 'scintillation LiI'
_diffrn_detector_dtime 1.195
_diffrn_detector_type 'scintillation LiI'
_diffrn_measured_fraction_theta_full 0.953
_diffrn_measured_fraction_theta_max 0.953
_diffrn_measurement_device '\k-geometry diffractometer'
_diffrn_measurement_device_type 'Bruker-Enraf-Nonius MACH3'
_diffrn_measurement_method 'non-profiled \w/2\t scans'
_diffrn_orient_matrix_type
;
  x-axis points to radiation source
  the matrix is specified in reciprocal space
;
_diffrn_orient_matrix_UB_11 0.083779
_diffrn_orient_matrix_UB_12 -0.017666
_diffrn_orient_matrix_UB_13 0.035713
_diffrn_orient_matrix_UB_21 -0.054206
_diffrn_orient_matrix_UB_22 0.024550
_diffrn_orient_matrix_UB_23 0.036089
_diffrn_orient_matrix_UB_31 -0.021228
_diffrn_orient_matrix_UB_32 -0.132435
_diffrn_orient_matrix_UB_33 0.001900
_diffrn_radiation_detector 'scintillation counter'
_diffrn_radiation_monochromator graphite
_diffrn_radiation_probe x-ray
_diffrn_radiation_type 'Cu K\a'
_diffrn_radiation_wavelength 1.54178
_diffrn_reflns_av_R_equivalents 0.0493
_diffrn_reflns_av_unetI/netI 0.0258
_diffrn_reflns_limit_h_max 12
_diffrn_reflns_limit_h_min -12
_diffrn_reflns_limit_k_max 8
_diffrn_reflns_limit_k_min 0
_diffrn_reflns_limit_l_max 24
_diffrn_reflns_limit_l_min 0
_diffrn_reflns_number 2827
_diffrn_reflns_theta_full 72.90
_diffrn_reflns_theta_max 72.90
_diffrn_reflns_theta_min 4.49
_diffrn_source 'Enraf Nonius FR590'
_diffrn_source_target Cu
_diffrn_source_type 'fine-focus sealed tube'
_diffrn_standards_decay_% 8
_diffrn_standards_interval_time 120
_diffrn_standards_number 2
_exptl_absorpt_coefficient_mu 0.583
_exptl_absorpt_correction_type none
_exptl_crystal_colour colourless
_exptl_crystal_density_diffrn 1.218
_exptl_crystal_description prism
_exptl_crystal_F_000 568
_exptl_crystal_size_max 0.35
_exptl_crystal_size_mid 0.2
_exptl_crystal_size_min 0.17
_refine_diff_density_max 0.332
_refine_diff_density_min -0.456
_refine_diff_density_rms 0.064
_refine_ls_extinction_coef 0.0101(15)
_refine_ls_extinction_expression Fc^*^=kFc[1+0.001xFc^2^\l^3^/sin(2\q)]^-1/4^
_refine_ls_extinction_method SHELXL
_refine_ls_goodness_of_fit_ref 1.038
_refine_ls_hydrogen_treatment constr
_refine_ls_matrix_type full
_refine_ls_number_parameters 185
_refine_ls_number_reflns 2753
_refine_ls_number_restraints 0
_refine_ls_restrained_S_all 1.038
_refine_ls_R_factor_all 0.0891
_refine_ls_R_factor_gt 0.0664
_refine_ls_shift/su_max 0.001
_refine_ls_shift/su_mean 0.000
_refine_ls_structure_factor_coef Fsqd
_refine_ls_weighting_details 'calc w=1/[\s^2^(Fo^2^)+(0.1313P)^2^+0.3893P] where P=(Fo^2^+2Fc^2^)/3'
_refine_ls_weighting_scheme calc
_refine_ls_wR_factor_gt 0.1774
_refine_ls_wR_factor_ref 0.1932
_reflns_number_gt 2132
_reflns_number_total 2753
_reflns_threshold_expression >2sigma(I)
_cod_data_source_file jo301114k_si_003.cif
_cod_data_source_block chav15
_cod_database_code 4027499
_diffrn_standards_decay_corr_max 1.007
_diffrn_standards_decay_corr_min 0.831

loop_
_space_group_symop_id
_space_group_symop_operation_xyz
1 'x, y, z'
2 '-x, y+1/2, -z+1/2'
3 '-x, -y, -z'
4 'x, -y-1/2, z-1/2'

loop_
_atom_site_label
_atom_site_type_symbol
_atom_site_fract_x
_atom_site_fract_y
_atom_site_fract_z
_atom_site_U_iso_or_equiv
_atom_site_adp_type
_atom_site_occupancy
_atom_site_symmetry_multiplicity
_atom_site_calc_flag
_atom_site_refinement_flags
N1 N 0.18388(18) 0.0114(3) 0.15947(8) 0.0323(5) Uani 1 1 d .
O7 O 0.20408(19) -0.0751(3) 0.21633(8) 0.0495(5) Uani 1 1 d .
C3 C 0.2200(2) 0.0725(3) 0.04587(10) 0.0286(5) Uani 1 1 d .
C2 C 0.2441(2) -0.0348(3) 0.10857(9) 0.0295(5) Uani 1 1 d .
C13 C 0.0819(3) 0.2851(3) -0.02882(11) 0.0382(6) Uani 1 1 d .
H13 H 0.0061 0.3608 -0.0386 0.046 Uiso 1 1 calc R
C19 C 0.3203(2) -0.3226(3) 0.06282(10) 0.0335(5) Uani 1 1 d .
H19 H 0.2533 -0.3049 0.0243 0.040 Uiso 1 1 calc R
C14 C 0.3347(2) -0.1958(3) 0.11541(10) 0.0306(5) Uani 1 1 d .
C4 C 0.1065(2) 0.1894(3) 0.03167(10) 0.0308(5) Uani 1 1 d .
C6 C 0.0917(2) 0.1772(3) 0.15554(10) 0.0322(5) Uani 1 1 d .
C10 C 0.3071(2) 0.0615(3) -0.00095(10) 0.0343(5) Uani 1 1 d .
H10 H 0.3836 -0.0131 0.0084 0.041 Uiso 1 1 calc R
C5 C 0.0151(2) 0.1961(3) 0.08242(10) 0.0336(5) Uani 1 1 d .
H5A H -0.0516 0.0991 0.0727 0.040 Uiso 1 1 calc R
H5B H -0.0340 0.3105 0.0776 0.040 Uiso 1 1 calc R
C18 C 0.4031(2) -0.4735(3) 0.06667(11) 0.0355(5) Uani 1 1 d .
H18 H 0.3903 -0.5561 0.0309 0.043 Uiso 1 1 calc R
C16 C 0.5214(2) -0.3777(3) 0.17526(10) 0.0363(5) Uani 1 1 d .
H16 H 0.5898 -0.3948 0.2133 0.044 Uiso 1 1 calc R
C17 C 0.5056(2) -0.5044(3) 0.12321(11) 0.0357(5) Uani 1 1 d .
C11 C 0.2814(3) 0.1597(3) -0.06081(11) 0.0415(6) Uani 1 1 d .
H11 H 0.3405 0.1510 -0.0913 0.050 Uiso 1 1 calc R
C9 C -0.0093(3) 0.1469(4) 0.20234(13) 0.0478(7) Uani 1 1 d .
H9A H -0.0612 0.0387 0.1888 0.072 Uiso 1 1 calc R
H9B H -0.0699 0.2491 0.1995 0.072 Uiso 1 1 calc R
H9C H 0.0393 0.1337 0.2482 0.072 Uiso 1 1 calc R
C15 C 0.4381(2) -0.2261(3) 0.17214(10) 0.0354(5) Uani 1 1 d .
H15 H 0.4510 -0.1439 0.2080 0.043 Uiso 1 1 calc R
C20 C 0.5946(3) -0.6704(4) 0.12803(15) 0.0560(7) Uani 1 1 d .
H20A H 0.5421 -0.7758 0.1347 0.084 Uiso 1 1 calc R
H20B H 0.6695 -0.6577 0.1657 0.084 Uiso 1 1 calc R
H20C H 0.6291 -0.6837 0.0868 0.084 Uiso 1 1 calc R
C12 C 0.1681(3) 0.2706(4) -0.07531(11) 0.0448(6) Uani 1 1 d .
H12 H 0.1496 0.3351 -0.1159 0.054 Uiso 1 1 calc R
C8 C 0.1837(3) 0.3392(4) 0.17895(12) 0.0451(6) Uani 1 1 d .
H8A H 0.2293 0.3208 0.2251 0.068 Uiso 1 1 calc R
H8B H 0.1297 0.4478 0.1760 0.068 Uiso 1 1 calc R
H8C H 0.2503 0.3510 0.1504 0.068 Uiso 1 1 calc R

loop_
_atom_site_aniso_label
_atom_site_aniso_U_11
_atom_site_aniso_U_22
_atom_site_aniso_U_33
_atom_site_aniso_U_23
_atom_site_aniso_U_13
_atom_site_aniso_U_12
N1 0.0392(9) 0.0364(11) 0.0228(8) 0.0040(7) 0.0093(7) 0.0020(8)
O7 0.0631(11) 0.0604(12) 0.0281(8) 0.0169(8) 0.0165(7) 0.0143(9)
C3 0.0353(10) 0.0273(12) 0.0238(9) -0.0011(7) 0.0067(7) -0.0019(8)
C2 0.0336(10) 0.0320(12) 0.0234(9) -0.0007(8) 0.0064(7) 0.0017(8)
C13 0.0505(13) 0.0314(13) 0.0310(10) 0.0025(9) 0.0032(9) 0.0037(10)
C19 0.0348(10) 0.0382(13) 0.0258(9) -0.0012(8) 0.0014(8) -0.0007(9)
C14 0.0333(10) 0.0330(12) 0.0257(9) 0.0013(8) 0.0063(7) 0.0010(8)
C4 0.0397(11) 0.0272(12) 0.0253(9) -0.0031(8) 0.0056(8) -0.0011(8)
C6 0.0355(11) 0.0366(13) 0.0261(9) -0.0012(8) 0.0096(8) 0.0031(9)
C10 0.0408(11) 0.0339(13) 0.0302(10) -0.0003(8) 0.0119(8) -0.0015(9)
C5 0.0346(10) 0.0363(13) 0.0297(10) -0.0011(8) 0.0057(8) 0.0046(9)
C18 0.0405(11) 0.0347(13) 0.0306(10) -0.0057(8) 0.0049(8) -0.0014(9)
C16 0.0398(11) 0.0392(14) 0.0276(10) 0.0037(9) 0.0010(8) 0.0028(10)
C17 0.0392(11) 0.0338(13) 0.0349(11) 0.0051(9) 0.0093(9) 0.0047(9)
C11 0.0566(14) 0.0416(14) 0.0306(11) -0.0002(9) 0.0195(10) -0.0079(11)
C9 0.0503(14) 0.0588(18) 0.0399(12) -0.0009(11) 0.0229(11) 0.0045(12)
C15 0.0408(11) 0.0393(14) 0.0246(10) -0.0019(8) 0.0024(8) 0.0034(9)
C20 0.0667(17) 0.0461(18) 0.0534(15) -0.0010(12) 0.0068(13) 0.0171(14)
C12 0.0688(16) 0.0398(14) 0.0263(10) 0.0072(9) 0.0102(10) -0.0028(12)
C8 0.0521(14) 0.0445(15) 0.0390(12) -0.0108(10) 0.0095(10) -0.0059(11)

loop_
_atom_type_symbol
_atom_type_description
_atom_type_scat_dispersion_real
_atom_type_scat_dispersion_imag
_atom_type_scat_source
C C 0.0181 0.0091 'International Tables Vol C Tables 4.2.6.8 and 6.1.1.4'
H H 0.0000 0.0000 'International Tables Vol C Tables 4.2.6.8 and 6.1.1.4'
N N 0.0311 0.0180 'International Tables Vol C Tables 4.2.6.8 and 6.1.1.4'
O O 0.0492 0.0322 'International Tables Vol C Tables 4.2.6.8 and 6.1.1.4'

loop_
_geom_angle_atom_site_label_1
_geom_angle_atom_site_label_2
_geom_angle_atom_site_label_3
_geom_angle
O7 N1 C2 122.56(19)
O7 N1 C6 115.65(16)
C2 N1 C6 121.72(17)
C4 C3 C2 119.77(17)
C10 C3 C2 121.56(19)
C10 C3 C4 118.66(19)
N1 C2 C3 119.90(19)
N1 C2 C14 119.59(18)
C3 C2 C14 120.52(17)
C4 C13 H13 119.3
C4 C13 C12 121.4(2)
C12 C13 H13 119.3
C14 C19 H19 119.2
C18 C19 H19 119.2
C18 C19 C14 121.56(19)
C19 C14 C2 119.54(18)
C19 C14 C15 117.4(2)
C15 C14 C2 123.01(19)
C3 C4 C5 117.15(18)
C13 C4 C3 119.28(19)
C13 C4 C5 123.5(2)
N1 C6 C5 108.04(16)
N1 C6 C8 106.74(17)
C9 C6 N1 108.46(18)
C9 C6 C5 109.71(18)
C9 C6 C8 110.94(19)
C8 C6 C5 112.77(19)
C3 C10 H10 119.4
C11 C10 C3 121.1(2)
C11 C10 H10 119.4
C4 C5 C6 113.14(17)
C4 C5 H5A 109.0
C4 C5 H5B 109.0
C6 C5 H5A 109.0
C6 C5 H5B 109.0
H5A C5 H5B 107.8
C19 C18 H18 119.4
C19 C18 C17 121.1(2)
C17 C18 H18 119.4
C17 C16 H16 119.1
C17 C16 C15 121.8(2)
C15 C16 H16 119.1
C18 C17 C20 121.2(2)
C16 C17 C18 117.6(2)
C16 C17 C20 121.2(2)
C10 C11 H11 120.0
C12 C11 C10 120.0(2)
C12 C11 H11 120.0
C6 C9 H9A 109.5
C6 C9 H9B 109.5
C6 C9 H9C 109.5
H9A C9 H9B 109.5
H9A C9 H9C 109.5
H9B C9 H9C 109.5
C14 C15 H15 119.7
C16 C15 C14 120.5(2)
C16 C15 H15 119.7
C17 C20 H20A 109.5
C17 C20 H20B 109.5
C17 C20 H20C 109.5
H20A C20 H20B 109.5
H20A C20 H20C 109.5
H20B C20 H20C 109.5
C13 C12 H12 120.2
C11 C12 C13 119.5(2)
C11 C12 H12 120.2
C6 C8 H8A 109.5
C6 C8 H8B 109.5
C6 C8 H8C 109.5
H8A C8 H8B 109.5
H8A C8 H8C 109.5
H8B C8 H8C 109.5

loop_
_geom_bond_atom_site_label_1
_geom_bond_atom_site_label_2
_geom_bond_distance
N1 O7 1.288(2)
N1 C2 1.325(2)
N1 C6 1.522(3)
C3 C2 1.465(3)
C3 C4 1.408(3)
C3 C10 1.400(3)
C2 C14 1.482(3)
C13 H13 0.9300
C13 C4 1.383(3)
C13 C12 1.389(3)
C19 H19 0.9300
C19 C14 1.395(3)
C19 C18 1.378(3)
C14 C15 1.400(3)
C4 C5 1.493(3)
C6 C5 1.524(3)
C6 C9 1.520(3)
C6 C8 1.524(3)
C10 H10 0.9300
C10 C11 1.382(3)
C5 H5A 0.9700
C5 H5B 0.9700
C18 H18 0.9300
C18 C17 1.393(3)
C16 H16 0.9300
C16 C17 1.386(3)
C16 C15 1.386(3)
C17 C20 1.503(3)
C11 H11 0.9300
C11 C12 1.381(4)
C9 H9A 0.9600
C9 H9B 0.9600
C9 H9C 0.9600
C15 H15 0.9300
C20 H20A 0.9600
C20 H20B 0.9600
C20 H20C 0.9600
C12 H12 0.9300
C8 H8A 0.9600
C8 H8B 0.9600
C8 H8C 0.9600
